data_4338870
loop_
_publ_author_name
'Liu, Hai-Yan'
'Wu, Hua'
'Ma, Jian-Fang'
'Song, Shu-Yan'
'Yang, Jin'
'Liu, Ying-Ying'
'Su, Zhong-Min'

_publ_section_title
;
 Structural study of silver(I) sulfonate complexes with pyrazine
 derivatives.
;
_journal_issue 18
_journal_name_full 'Inorganic chemistry'
_journal_page_first 7299
_journal_page_last 7311
_journal_paper_doi 10.1021/ic070147s
_journal_volume 46
_journal_year 2007
_chemical_formula_moiety 'C12 H17 Ag N3 O4.50 S'
_chemical_formula_sum 'C12 H17 Ag N3 O4.5 S'
_chemical_formula_weight 415.22
_chemical_name_systematic
;
 ?
;
_space_group_IT_number 15
_symmetry_cell_setting monoclinic
_symmetry_space_group_name_Hall '-C 2yc'
_symmetry_space_group_name_H-M 'C 1 2/c 1'
_atom_sites_solution_hydrogens geom
_atom_sites_solution_primary direct
_atom_sites_solution_secondary difmap
_audit_creation_method SHELXL-97
_cell_angle_alpha 90.00
_cell_angle_beta 107.99(3)
_cell_angle_gamma 90.00
_cell_formula_units_Z 8
_cell_length_a 13.482(3)
_cell_length_b 14.254(3)
_cell_length_c 16.552(3)
_cell_measurement_temperature 293(2)
_cell_measurement_theta_max 27.5
_cell_measurement_theta_min 3.1
_cell_volume 3025.3(12)
_computing_cell_refinement PROCESS-AUTO
_computing_data_collection PROCESS-AUTO
_computing_data_reduction PROCESS-AUTO
_computing_structure_refinement 'SHELXL-97 (Sheldrick, 1997)'
_computing_structure_solution 'SHELXS-97 (Sheldrick, 1997)'
_diffrn_ambient_temperature 293(2)
_diffrn_detector_area_resol_mean 10.0
_diffrn_measured_fraction_theta_full 0.998
_diffrn_measured_fraction_theta_max 0.997
_diffrn_measurement_device_type 'Rigaku RAXIS-RAPID'
_diffrn_measurement_method '\w scan'
_diffrn_radiation_monochromator graphite
_diffrn_radiation_source 'fine-focus sealed tube'
_diffrn_radiation_type MoK\a
_diffrn_radiation_wavelength 0.71073
_diffrn_reflns_av_R_equivalents 0.0165
_diffrn_reflns_av_sigmaI/netI 0.0141
_diffrn_reflns_limit_h_max 17
_diffrn_reflns_limit_h_min -16
_diffrn_reflns_limit_k_max 18
_diffrn_reflns_limit_k_min -18
_diffrn_reflns_limit_l_max 20
_diffrn_reflns_limit_l_min -21
_diffrn_reflns_number 14809
_diffrn_reflns_theta_full 25.00
_diffrn_reflns_theta_max 27.48
_diffrn_reflns_theta_min 3.14
_exptl_absorpt_coefficient_mu 1.493
_exptl_absorpt_correction_T_max 0.7670
_exptl_absorpt_correction_T_min 0.6030
_exptl_absorpt_correction_type multi-scan
_exptl_absorpt_process_details 'SADABS (Sheldrick, 1996)'
_exptl_crystal_colour yellow
_exptl_crystal_density_diffrn 1.823
_exptl_crystal_density_method 'not measured'
_exptl_crystal_description block
_exptl_crystal_F_000 1672
_exptl_crystal_size_max 0.352
_exptl_crystal_size_mid 0.291
_exptl_crystal_size_min 0.176
_refine_diff_density_max 0.708
_refine_diff_density_min -0.428
_refine_diff_density_rms 0.103
_refine_ls_extinction_method none
_refine_ls_goodness_of_fit_ref 1.126
_refine_ls_hydrogen_treatment mixed
_refine_ls_matrix_type full
_refine_ls_number_parameters 226
_refine_ls_number_reflns 3474
_refine_ls_number_restraints 6
_refine_ls_restrained_S_all 1.125
_refine_ls_R_factor_all 0.0400
_refine_ls_R_factor_gt 0.0340
_refine_ls_shift/su_max 0.001
_refine_ls_shift/su_mean 0.000
_refine_ls_structure_factor_coef Fsqd
_refine_ls_weighting_details 'calc w=1/[\s^2^(Fo^2^)+(0.0525P)^2^+2.1511P] where P=(Fo^2^+2Fc^2^)/3'
_refine_ls_weighting_scheme calc
_refine_ls_wR_factor_gt 0.0924
_refine_ls_wR_factor_ref 0.0949
_reflns_number_gt 2890
_reflns_number_total 3474
_reflns_threshold_expression >2sigma(I)
_cod_data_source_file ic070147s-file003.cif
_cod_data_source_block compound-4
_cod_original_cell_volume 3025.5(11)
_cod_original_sg_symbol_H-M c2/c
_cod_original_formula_sum 'C12 H17 Ag N3 O4.50 S'
_cod_database_code 4338870

loop_
_symmetry_equiv_pos_as_xyz
'x, y, z'
'-x, y, -z+1/2'
'x+1/2, y+1/2, z'
'-x+1/2, y+1/2, -z+1/2'
'-x, -y, -z'
'x, -y, z-1/2'
'-x+1/2, -y+1/2, -z'
'x+1/2, -y+1/2, z-1/2'

loop_
_atom_site_label
_atom_site_type_symbol
_atom_site_fract_x
_atom_site_fract_y
_atom_site_fract_z
_atom_site_U_iso_or_equiv
_atom_site_adp_type
_atom_site_occupancy
_atom_site_symmetry_multiplicity
_atom_site_calc_flag
_atom_site_refinement_flags
Ag1 Ag 0.5000 0.110759(18) 0.2500 0.05009(11) Uani 1 2 d S
Ag2 Ag 0.5000 -0.389601(19) 0.2500 0.06087(13) Uani 1 2 d S
C4 C 0.5428(2) -0.03785(18) 0.40497(14) 0.0457(6) Uani 1 1 d .
H4A H 0.5401 0.0284 0.3940 0.068 Uiso 1 1 calc R
H4B H 0.6111 -0.0545 0.4411 0.068 Uiso 1 1 calc R
H4C H 0.4920 -0.0539 0.4325 0.068 Uiso 1 1 calc R
C5 C 0.50746(15) 0.31138(15) 0.32145(13) 0.0314(4) Uani 1 1 d .
C6 C 0.5110(2) 0.25806(18) 0.40000(15) 0.0467(6) Uani 1 1 d .
H6A H 0.5088 0.1920 0.3883 0.070 Uiso 1 1 calc R
H6B H 0.4522 0.2751 0.4180 0.070 Uiso 1 1 calc R
H6C H 0.5743 0.2728 0.4442 0.070 Uiso 1 1 calc R
C8 C 0.50935(17) -0.59178(17) 0.32075(15) 0.0364(5) Uani 1 1 d .
H8 H 0.5174 -0.5596 0.3712 0.044 Uiso 1 1 calc R
C10 C 0.76930(15) 0.01822(16) 0.29342(13) 0.0325(4) Uani 1 1 d .
C11 C 0.76171(16) -0.07743(16) 0.29860(14) 0.0341(4) Uani 1 1 d .
H11 H 0.7709 -0.1054 0.3511 0.041 Uiso 1 1 calc R
C12 C 0.75440(18) 0.06040(17) 0.21448(15) 0.0388(5) Uani 1 1 d .
H12 H 0.7581 0.1253 0.2104 0.047 Uiso 1 1 calc R
C13 C 0.74051(17) -0.13294(17) 0.22619(16) 0.0364(5) Uani 1 1 d .
H13 H 0.7352 -0.1977 0.2304 0.044 Uiso 1 1 calc R
C14 C 0.72708(18) -0.09117(17) 0.14652(14) 0.0382(5) Uani 1 1 d .
C15 C 0.73413(19) 0.00568(18) 0.14248(14) 0.0427(5) Uani 1 1 d .
H15 H 0.7250 0.0343 0.0902 0.051 Uiso 1 1 calc R
N5 N 0.7041(2) -0.1450(2) 0.07485(16) 0.0570(6) Uani 1 1 d .
HN1 H 0.713(2) -0.202(3) 0.083(2) 0.058(9) Uiso 1 1 d .
HN2 H 0.719(3) -0.120(2) 0.030(2) 0.060(9) Uiso 1 1 d .
O1 O 0.88948(17) 0.14582(18) 0.38084(15) 0.0708(7) Uani 1 1 d .
O2 O 0.8219(2) 0.03010(16) 0.45684(12) 0.0791(7) Uani 1 1 d .
O3 O 0.71153(17) 0.14927(17) 0.37616(15) 0.0693(6) Uani 1 1 d .
OW1 O 0.8989(2) -0.12715(17) 0.5508(2) 0.0768(7) Uani 1 1 d D
H1A H 0.878(2) -0.0834(19) 0.5151(18) 0.073(11) Uiso 1 1 d D
H2A H 0.9641(8) -0.124(2) 0.560(2) 0.085(13) Uiso 1 1 d D
OW2 O 0.2793(7) 0.2278(6) 0.4458(6) 0.127(3) Uani 0.50 1 d PD
H1B H 0.223(5) 0.225(8) 0.459(7) 0.14(5) Uiso 0.50 1 d PD
H2B H 0.310(8) 0.272(7) 0.479(8) 0.18(6) Uiso 0.50 1 d PD
C1 C 0.51874(18) -0.18675(16) 0.32178(14) 0.0366(5) Uani 1 1 d .
H1 H 0.5316 -0.2189 0.3729 0.044 Uiso 1 1 calc R
C2 C 0.51966(16) -0.09007(16) 0.32287(14) 0.0313(4) Uani 1 1 d .
N1 N 0.5000 -0.04129(17) 0.2500 0.0284(5) Uani 1 2 d S
N2 N 0.5000 -0.23591(19) 0.2500 0.0386(6) Uani 1 2 d S
N3 N 0.5000 -0.54274(19) 0.2500 0.0362(6) Uani 1 2 d S
N4 N 0.5000 0.26305(17) 0.2500 0.0278(5) Uani 1 2 d S
S1 S 0.80106(5) 0.09037(4) 0.38387(4) 0.03882(15) Uani 1 1 d .

loop_
_atom_site_aniso_label
_atom_site_aniso_U_11
_atom_site_aniso_U_22
_atom_site_aniso_U_33
_atom_site_aniso_U_23
_atom_site_aniso_U_13
_atom_site_aniso_U_12
Ag1 0.0864(2) 0.01552(15) 0.05719(18) 0.000 0.03515(16) 0.000
Ag2 0.0905(3) 0.01544(16) 0.0824(2) 0.000 0.0350(2) 0.000
C4 0.0606(15) 0.0374(14) 0.0376(11) -0.0075(9) 0.0133(11) -0.0072(11)
C5 0.0314(10) 0.0233(11) 0.0375(10) -0.0015(8) 0.0078(8) 0.0027(7)
C6 0.0662(16) 0.0367(13) 0.0382(11) 0.0033(9) 0.0175(11) 0.0061(11)
C8 0.0370(11) 0.0256(11) 0.0448(12) -0.0071(9) 0.0099(9) 0.0000(8)
C10 0.0320(10) 0.0308(11) 0.0349(10) -0.0011(8) 0.0108(8) 0.0020(8)
C11 0.0360(10) 0.0326(12) 0.0351(10) 0.0055(8) 0.0131(9) 0.0022(8)
C12 0.0440(12) 0.0279(11) 0.0428(11) 0.0067(9) 0.0109(9) 0.0005(9)
C13 0.0408(12) 0.0279(12) 0.0407(11) 0.0007(9) 0.0126(9) -0.0017(8)
C14 0.0388(11) 0.0386(12) 0.0361(11) -0.0007(9) 0.0099(9) -0.0003(9)
C15 0.0513(13) 0.0405(13) 0.0347(11) 0.0058(9) 0.0106(10) 0.0003(10)
N5 0.0863(19) 0.0434(15) 0.0402(12) -0.0061(10) 0.0181(12) -0.0058(12)
O1 0.0627(13) 0.0795(18) 0.0686(13) -0.0221(11) 0.0177(11) -0.0317(11)
O2 0.145(2) 0.0464(13) 0.0389(10) 0.0026(8) 0.0180(12) 0.0095(13)
O3 0.0648(13) 0.0630(15) 0.0792(15) -0.0243(11) 0.0209(11) 0.0171(10)
OW1 0.0651(14) 0.0504(13) 0.120(2) 0.0277(13) 0.0353(15) 0.0098(10)
OW2 0.122(5) 0.120(6) 0.163(7) -0.051(5) 0.077(5) -0.058(5)
C1 0.0488(12) 0.0231(11) 0.0382(11) 0.0048(8) 0.0137(10) 0.0005(8)
C2 0.0319(10) 0.0247(10) 0.0362(10) 0.0006(8) 0.0088(8) -0.0010(8)
N1 0.0309(11) 0.0174(12) 0.0369(12) 0.000 0.0105(10) 0.000
N2 0.0520(15) 0.0172(13) 0.0488(15) 0.000 0.0188(13) 0.000
N3 0.0347(12) 0.0181(13) 0.0539(15) 0.000 0.0107(11) 0.000
N4 0.0311(11) 0.0173(12) 0.0335(11) 0.000 0.0079(9) 0.000
S1 0.0453(3) 0.0322(3) 0.0382(3) -0.0027(2) 0.0119(2) 0.0014(2)

loop_
_atom_type_symbol
_atom_type_description
_atom_type_scat_dispersion_real
_atom_type_scat_dispersion_imag
_atom_type_scat_source
C C 0.0033 0.0016 'International Tables Vol C Tables 4.2.6.8 and 6.1.1.4'
H H 0.0000 0.0000 'International Tables Vol C Tables 4.2.6.8 and 6.1.1.4'
N N 0.0061 0.0033 'International Tables Vol C Tables 4.2.6.8 and 6.1.1.4'
O O 0.0106 0.0060 'International Tables Vol C Tables 4.2.6.8 and 6.1.1.4'
S S 0.1246 0.1234 'International Tables Vol C Tables 4.2.6.8 and 6.1.1.4'
Ag Ag -0.8971 1.1015 'International Tables Vol C Tables 4.2.6.8 and 6.1.1.4'

loop_
_geom_angle_atom_site_label_1
_geom_angle_atom_site_label_2
_geom_angle_atom_site_label_3
_geom_angle
_geom_angle_site_symmetry_1
_geom_angle_site_symmetry_3
N1 Ag1 N4 180.0 . .
N3 Ag2 N2 180.0 . .
C2 C4 H4A 109.5 . .
C2 C4 H4B 109.5 . .
H4A C4 H4B 109.5 . .
C2 C4 H4C 109.5 . .
H4A C4 H4C 109.5 . .
H4B C4 H4C 109.5 . .
N4 C5 C8 120.1(2) . 1_565
N4 C5 C6 118.6(2) . .
C8 C5 C6 121.3(2) 1_565 .
C5 C6 H6A 109.5 . .
C5 C6 H6B 109.5 . .
H6A C6 H6B 109.5 . .
C5 C6 H6C 109.5 . .
H6A C6 H6C 109.5 . .
H6B C6 H6C 109.5 . .
N3 C8 C5 122.2(2) . 1_545
N3 C8 H8 118.9 . .
C5 C8 H8 118.9 1_545 .
C11 C10 C12 119.7(2) . .
C11 C10 S1 122.13(17) . .
C12 C10 S1 118.19(19) . .
C10 C11 C13 120.8(2) . .
C10 C11 H11 119.6 . .
C13 C11 H11 119.6 . .
C15 C12 C10 119.9(2) . .
C15 C12 H12 120.1 . .
C10 C12 H12 120.1 . .
C11 C13 C14 120.0(2) . .
C11 C13 H13 120.0 . .
C14 C13 H13 120.0 . .
N5 C14 C15 121.2(2) . .
N5 C14 C13 120.3(2) . .
C15 C14 C13 118.4(2) . .
C12 C15 C14 121.3(2) . .
C12 C15 H15 119.3 . .
C14 C15 H15 119.3 . .
C14 N5 HN1 116(2) . .
C14 N5 HN2 116(2) . .
HN1 N5 HN2 117(3) . .
H1A OW1 H2A 100.8(15) . .
H1B OW2 H2B 99.0(16) . .
N2 C1 C2 122.4(2) . .
N2 C1 H1 118.8 . .
C2 C1 H1 118.8 . .
N1 C2 C1 120.4(2) . .
N1 C2 C4 119.0(2) . .
C1 C2 C4 120.5(2) . .
C2 N1 C2 117.8(3) . 2_655
C2 N1 Ag1 121.11(13) . .
C2 N1 Ag1 121.11(13) 2_655 .
C1 N2 C1 116.7(3) . 2_655
C1 N2 Ag2 121.67(14) . .
C1 N2 Ag2 121.67(14) 2_655 .
C8 N3 C8 116.9(3) . 2_655
C8 N3 Ag2 121.55(14) . .
C8 N3 Ag2 121.55(14) 2_655 .
C5 N4 C5 118.4(3) . 2_655
C5 N4 Ag1 120.80(13) . .
C5 N4 Ag1 120.80(13) 2_655 .
O2 S1 O3 111.29(16) . .
O2 S1 O1 114.02(17) . .
O3 S1 O1 110.82(16) . .
O2 S1 C10 107.40(12) . .
O3 S1 C10 106.74(12) . .
O1 S1 C10 106.10(12) . .

loop_
_geom_bond_atom_site_label_1
_geom_bond_atom_site_label_2
_geom_bond_distance
_geom_bond_site_symmetry_2
Ag1 N1 2.167(3) .
Ag1 N4 2.171(3) .
Ag2 N3 2.183(3) .
Ag2 N2 2.191(3) .
C4 C2 1.495(3) .
C4 H4A 0.9600 .
C4 H4B 0.9600 .
C4 H4C 0.9600 .
C5 N4 1.345(2) .
C5 C8 1.381(3) 1_565
C5 C6 1.494(3) .
C6 H6A 0.9600 .
C6 H6B 0.9600 .
C6 H6C 0.9600 .
C8 N3 1.336(3) .
C8 C5 1.381(3) 1_545
C8 H8 0.9300 .
C10 C11 1.372(3) .
C10 C12 1.395(3) .
C10 S1 1.757(2) .
C11 C13 1.390(3) .
C11 H11 0.9300 .
C12 C15 1.379(3) .
C12 H12 0.9300 .
C13 C14 1.407(3) .
C13 H13 0.9300 .
C14 N5 1.366(3) .
C14 C15 1.387(3) .
C15 H15 0.9300 .
N5 HN1 0.82(4) .
N5 HN2 0.90(4) .
O1 S1 1.444(2) .
O2 S1 1.437(2) .
O3 S1 1.443(2) .
OW1 H1A 0.845(10) .
OW1 H2A 0.845(10) .
OW2 H1B 0.854(10) .
OW2 H2B 0.853(10) .
C1 N2 1.335(3) .
C1 C2 1.378(3) .
C1 H1 0.9300 .
C2 N1 1.346(3) .
N1 C2 1.346(3) 2_655
N2 C1 1.335(3) 2_655
N3 C8 1.336(3) 2_655
N4 C5 1.345(2) 2_655

loop_
_geom_hbond_atom_site_label_D
_geom_hbond_atom_site_label_H
_geom_hbond_atom_site_label_A
_geom_hbond_distance_DH
_geom_hbond_distance_HA
_geom_hbond_distance_DA
_geom_hbond_angle_DHA
_geom_hbond_site_symmetry_A
OW1 H1A O2 0.845(10) 1.916(13) 2.743(3) 166(4) .
OW2 H1B OW1 0.854(10) 2.13(7) 2.813(7) 137(9) 5_656
OW2 H1B OW2 0.854(10) 1.72(9) 2.261(15) 120(9) 7_556
N5 HN1 O3 0.82(4) 2.36(4) 3.159(4) 164(3) 4_645
OW1 H2A O1 0.845(10) 1.939(15) 2.738(4) 157(3) 5_756

loop_
_geom_torsion_atom_site_label_1
_geom_torsion_atom_site_label_2
_geom_torsion_atom_site_label_3
_geom_torsion_atom_site_label_4
_geom_torsion
_geom_torsion_site_symmetry_1
_geom_torsion_site_symmetry_4
C12 C10 C11 C13 0.7(3) . .
S1 C10 C11 C13 -177.43(17) . .
C11 C10 C12 C15 -1.2(3) . .
S1 C10 C12 C15 177.02(18) . .
C10 C11 C13 C14 0.3(3) . .
C11 C13 C14 N5 -178.6(2) . .
C11 C13 C14 C15 -0.9(3) . .
C10 C12 C15 C14 0.7(4) . .
N5 C14 C15 C12 178.1(3) . .
C13 C14 C15 C12 0.4(4) . .
N2 C1 C2 N1 0.9(3) . .
N2 C1 C2 C4 -178.96(19) . .
C1 C2 N1 C2 -0.41(14) . 2_655
C4 C2 N1 C2 179.4(2) . 2_655
C1 C2 N1 Ag1 179.59(14) . .
C4 C2 N1 Ag1 -0.6(2) . .
C2 C1 N2 C1 -0.42(15) . 2_655
C2 C1 N2 Ag2 179.58(15) . .
C5 C8 N3 C8 -1.28(14) 1_545 2_655
C5 C8 N3 Ag2 178.72(14) 1_545 .
C8 C5 N4 C5 -1.23(14) 1_565 2_655
C6 C5 N4 C5 177.3(2) . 2_655
C8 C5 N4 Ag1 178.77(14) 1_565 .
C6 C5 N4 Ag1 -2.7(2) . .
C11 C10 S1 O2 3.6(2) . .
C12 C10 S1 O2 -174.6(2) . .
C11 C10 S1 O3 -115.9(2) . .
C12 C10 S1 O3 65.9(2) . .
C11 C10 S1 O1 125.9(2) . .
C12 C10 S1 O1 -52.3(2) . .
